data_4083777
loop_
_publ_author_name
'Lee, Wei-Tsung'
'Jeon, Ie-Rang'
'Xu, Song'
'Dickie, Diane A.'
'Smith, Jeremy M.'

_publ_section_title
;
 Low-Coordinate Iron(II) Complexes of a Bulky Bis(carbene)borate Ligand
;
_journal_issue 20
_journal_name_full Organometallics
_journal_page_first 5654
_journal_paper_doi 10.1021/om500417y
_journal_volume 33
_journal_year 2014
_chemical_formula_sum 'C20 H43 B Fe I N5 Si2'
_chemical_formula_weight 603.33
_chemical_name_systematic
;
 ?
;
_space_group_IT_number 15
_symmetry_cell_setting monoclinic
_symmetry_space_group_name_Hall '-C 2yc'
_symmetry_space_group_name_H-M 'C 1 2/c 1'
_atom_sites_solution_hydrogens geom
_atom_sites_solution_primary direct
_atom_sites_solution_secondary difmap
_audit_creation_method SHELXL-97
_cell_angle_alpha 90.00
_cell_angle_beta 94.237(2)
_cell_angle_gamma 90.00
_cell_formula_units_Z 8
_cell_length_a 37.3655(10)
_cell_length_b 11.4117(3)
_cell_length_c 16.3998(5)
_cell_measurement_reflns_used 9877
_cell_measurement_temperature 173(2)
_cell_measurement_theta_max 28.18
_cell_measurement_theta_min 2.42
_cell_volume 6973.8(3)
_computing_cell_refinement 'Bruker SAINT'
_computing_data_collection 'Bruker APEX2'
_computing_data_reduction 'Bruker SAINT'
_computing_molecular_graphics 'Bruker SHELXTL'
_computing_publication_material 'Bruker SHELXTL'
_computing_structure_refinement 'SHELXL-97 (Sheldrick, 2008)'
_computing_structure_solution 'SHELXS-97 (Sheldrick, 2008)'
_diffrn_ambient_temperature 173(2)
_diffrn_measured_fraction_theta_full 0.998
_diffrn_measured_fraction_theta_max 0.998
_diffrn_measurement_device_type 'Bruker APEX-II CCD'
_diffrn_measurement_method '\f and \w scans'
_diffrn_radiation_monochromator graphite
_diffrn_radiation_source 'fine-focus sealed tube'
_diffrn_radiation_type MoK\a
_diffrn_radiation_wavelength 0.71073
_diffrn_reflns_av_R_equivalents 0.0238
_diffrn_reflns_av_sigmaI/netI 0.0223
_diffrn_reflns_limit_h_max 49
_diffrn_reflns_limit_h_min -49
_diffrn_reflns_limit_k_max 15
_diffrn_reflns_limit_k_min -14
_diffrn_reflns_limit_l_max 21
_diffrn_reflns_limit_l_min -21
_diffrn_reflns_number 34998
_diffrn_reflns_theta_full 28.31
_diffrn_reflns_theta_max 28.31
_diffrn_reflns_theta_min 2.19
_exptl_absorpt_coefficient_mu 1.400
_exptl_absorpt_correction_T_max 0.6970
_exptl_absorpt_correction_T_min 0.6327
_exptl_absorpt_correction_type multi-scan
_exptl_absorpt_process_details 'Bruker, SADABS'
_exptl_crystal_colour colourless
_exptl_crystal_density_diffrn 1.149
_exptl_crystal_density_method 'not measured'
_exptl_crystal_description block
_exptl_crystal_F_000 2480
_exptl_crystal_size_max 0.36
_exptl_crystal_size_mid 0.30
_exptl_crystal_size_min 0.28
_platon_squeeze_details
;
;
_refine_diff_density_max 0.831
_refine_diff_density_min -0.622
_refine_diff_density_rms 0.201
_refine_ls_extinction_method none
_refine_ls_goodness_of_fit_ref 1.178
_refine_ls_hydrogen_treatment constr
_refine_ls_matrix_type full
_refine_ls_number_parameters 308
_refine_ls_number_reflns 8660
_refine_ls_number_restraints 66
_refine_ls_restrained_S_all 1.175
_refine_ls_R_factor_all 0.0386
_refine_ls_R_factor_gt 0.0327
_refine_ls_shift/su_max 0.001
_refine_ls_shift/su_mean 0.000
_refine_ls_structure_factor_coef Fsqd
_refine_ls_weighting_details 'calc w=1/[\s^2^(Fo^2^)+(0.0745P)^2^+3.5797P] where P=(Fo^2^+2Fc^2^)/3'
_refine_ls_weighting_scheme calc
_refine_ls_wR_factor_gt 0.1213
_refine_ls_wR_factor_ref 0.1242
_reflns_number_gt 7412
_reflns_number_total 8660
_reflns_threshold_expression >2sigma(I)
_cod_data_source_file om500417y_si_002.cif
_cod_data_source_block jsnmsuwtl5_0m-sr
_cod_depositor_comments
;
The following automatic conversions were performed:

'_symmetry_cell_setting' value 'Monoclinic' changed to 'monoclinic'
according to
/usr/data/users/saulius/crontab/automatic-downloads/rss-feeds/ACS/lib/dictionaries/cif_core.dic
dictionary named 'cif_core.dic' version 2.4.2 from 2011-04-26.

Automatic conversion script
Id: cif_fix_values 2281 2013-09-26 08:29:07Z andrius 
;
_cod_original_sg_symbol_H-M C2/c
_cod_database_code 4083777

loop_
_symmetry_equiv_pos_as_xyz
'x, y, z'
'-x, y, -z+1/2'
'x+1/2, y+1/2, z'
'-x+1/2, y+1/2, -z+1/2'
'-x, -y, -z'
'x, -y, z-1/2'
'-x+1/2, -y+1/2, -z'
'x+1/2, -y+1/2, z-1/2'

loop_
_atom_site_label
_atom_site_type_symbol
_atom_site_fract_x
_atom_site_fract_y
_atom_site_fract_z
_atom_site_U_iso_or_equiv
_atom_site_adp_type
_atom_site_occupancy
_atom_site_symmetry_multiplicity
_atom_site_calc_flag
_atom_site_refinement_flags
_atom_site_disorder_assembly
_atom_site_disorder_group
Fe1 Fe 0.130231(10) 0.79840(3) 0.09560(2) 0.02603(10) Uani 1 1 d . . .
N1 N 0.13610(6) 0.9991(2) 0.20813(16) 0.0347(5) Uani 1 1 d . . .
N2 N 0.10131(7) 1.0635(2) 0.10616(17) 0.0359(5) Uani 1 1 d . . .
N3 N 0.19859(7) 0.9601(2) 0.27603(15) 0.0360(5) Uani 1 1 d . . .
N4 N 0.25588(7) 0.9869(2) 0.26341(16) 0.0379(6) Uani 1 1 d . A .
N5 N 0.09541(6) 0.6737(2) 0.07903(14) 0.0292(5) Uani 1 1 d . . .
Si1 Si 0.06817(2) 0.64246(7) 0.15562(5) 0.03271(18) Uani 1 1 d . . .
Si2 Si 0.09415(2) 0.59869(8) -0.01216(5) 0.03521(19) Uani 1 1 d . . .
I1 I 0.193388(5) 0.777516(16) 0.034210(11) 0.03132(8) Uani 1 1 d . . .
B1 B 0.15912(9) 0.9129(3) 0.2621(2) 0.0378(7) Uani 1 1 d . . .
H1A H 0.1593 0.8352 0.2352 0.045 Uiso 1 1 calc R . .
H1B H 0.1487 0.9034 0.3154 0.045 Uiso 1 1 calc R . .
C1 C 0.12031(7) 0.9683(2) 0.13416(18) 0.0302(6) Uani 1 1 d . . .
C2 C 0.12651(10) 1.1129(3) 0.2257(3) 0.0512(9) Uani 1 1 d . . .
H2 H 0.1339 1.1551 0.2740 0.061 Uiso 1 1 calc R . .
C3 C 0.10524(10) 1.1529(3) 0.1635(3) 0.0506(9) Uani 1 1 d . . .
H3 H 0.0947 1.2286 0.1590 0.061 Uiso 1 1 calc R . .
C4 C 0.07948(9) 1.0687(3) 0.0262(2) 0.0432(7) Uani 1 1 d . . .
C5 C 0.06006(15) 1.1859(5) 0.0174(4) 0.0828(16) Uani 1 1 d . . .
H5A H 0.0457 1.1979 0.0643 0.124 Uiso 1 1 calc R . .
H5B H 0.0443 1.1861 -0.0331 0.124 Uiso 1 1 calc R . .
H5C H 0.0777 1.2492 0.0153 0.124 Uiso 1 1 calc R . .
C6 C 0.05100(10) 0.9716(4) 0.0261(3) 0.0598(10) Uani 1 1 d . . .
H6A H 0.0629 0.8952 0.0325 0.090 Uiso 1 1 calc R . .
H6B H 0.0361 0.9733 -0.0257 0.090 Uiso 1 1 calc R . .
H6C H 0.0358 0.9842 0.0715 0.090 Uiso 1 1 calc R . .
C7 C 0.10364(12) 1.0494(5) -0.0418(3) 0.0762(14) Uani 1 1 d . . .
H7A H 0.1210 1.1136 -0.0424 0.114 Uiso 1 1 calc R . .
H7B H 0.0892 1.0470 -0.0942 0.114 Uiso 1 1 calc R . .
H7C H 0.1164 0.9749 -0.0331 0.114 Uiso 1 1 calc R . .
C8 C 0.22607(8) 0.9341(3) 0.23228(19) 0.0351(6) Uani 1 1 d . . .
H8 H 0.2247 0.8848 0.1855 0.042 Uiso 1 1 calc R . .
C9 C 0.21186(10) 1.0320(4) 0.3382(2) 0.0528(9) Uani 1 1 d . . .
H9 H 0.1984 1.0643 0.3797 0.063 Uiso 1 1 calc R . .
C10 C 0.24710(10) 1.0491(4) 0.3307(2) 0.0527(9) Uani 1 1 d . . .
H10 H 0.2629 1.0955 0.3654 0.063 Uiso 1 1 calc R . .
C11 C 0.29235(9) 0.9803(4) 0.2316(3) 0.0534(9) Uani 1 1 d U . .
C12 C 0.2898(5) 0.914(2) 0.1520(14) 0.082(6) Uani 0.52(4) 1 d PU A -1
H12A H 0.2781 0.8382 0.1596 0.123 Uiso 0.52(4) 1 calc PR A -1
H12B H 0.3140 0.9006 0.1344 0.123 Uiso 0.52(4) 1 calc PR A -1
H12C H 0.2758 0.9593 0.1104 0.123 Uiso 0.52(4) 1 calc PR A -1
C13 C 0.3156(6) 0.909(4) 0.2979(16) 0.130(8) Uani 0.52(4) 1 d PU A -1
H13A H 0.3052 0.8310 0.3033 0.194 Uiso 0.52(4) 1 calc PR A -1
H13B H 0.3158 0.9502 0.3504 0.194 Uiso 0.52(4) 1 calc PR A -1
H13C H 0.3401 0.9022 0.2814 0.194 Uiso 0.52(4) 1 calc PR A -1
C14 C 0.3062(6) 1.1037(17) 0.2145(18) 0.109(7) Uani 0.52(4) 1 d PU A -1
H14A H 0.3099 1.1469 0.2660 0.163 Uiso 0.52(4) 1 calc PR A -1
H14B H 0.2885 1.1450 0.1778 0.163 Uiso 0.52(4) 1 calc PR A -1
H14C H 0.3289 1.0980 0.1887 0.163 Uiso 0.52(4) 1 calc PR A -1
C12A C 0.2943(7) 0.873(3) 0.178(2) 0.129(10) Uani 0.48(4) 1 d PU A -2
H12D H 0.2762 0.8791 0.1317 0.193 Uiso 0.48(4) 1 calc PR A -2
H12E H 0.2895 0.8028 0.2101 0.193 Uiso 0.48(4) 1 calc PR A -2
H12F H 0.3182 0.8674 0.1578 0.193 Uiso 0.48(4) 1 calc PR A -2
C13A C 0.3205(5) 0.973(2) 0.3018(11) 0.077(5) Uani 0.48(4) 1 d PU A -2
H13D H 0.3177 1.0394 0.3389 0.115 Uiso 0.48(4) 1 calc PR A -2
H13E H 0.3444 0.9764 0.2808 0.115 Uiso 0.48(4) 1 calc PR A -2
H13F H 0.3179 0.8995 0.3313 0.115 Uiso 0.48(4) 1 calc PR A -2
C14A C 0.2956(6) 1.106(2) 0.1911(19) 0.124(8) Uani 0.48(4) 1 d PU A -2
H14D H 0.2943 1.1663 0.2330 0.185 Uiso 0.48(4) 1 calc PR A -2
H14E H 0.2759 1.1165 0.1488 0.185 Uiso 0.48(4) 1 calc PR A -2
H14F H 0.3186 1.1117 0.1663 0.185 Uiso 0.48(4) 1 calc PR A -2
C15 C 0.08408(11) 0.7158(4) 0.2533(2) 0.0564(11) Uani 1 1 d . . .
H15A H 0.1088 0.6919 0.2689 0.085 Uiso 1 1 calc R . .
H15B H 0.0686 0.6931 0.2964 0.085 Uiso 1 1 calc R . .
H15C H 0.0831 0.8010 0.2460 0.085 Uiso 1 1 calc R . .
C16 C 0.06702(12) 0.4812(3) 0.1795(3) 0.0589(10) Uani 1 1 d . . .
H16A H 0.0566 0.4386 0.1316 0.088 Uiso 1 1 calc R . .
H16B H 0.0524 0.4681 0.2258 0.088 Uiso 1 1 calc R . .
H16C H 0.0915 0.4531 0.1935 0.088 Uiso 1 1 calc R . .
C17 C 0.02071(9) 0.6914(4) 0.1314(3) 0.0499(9) Uani 1 1 d . . .
H17A H 0.0199 0.7771 0.1276 0.075 Uiso 1 1 calc R . .
H17B H 0.0059 0.6654 0.1748 0.075 Uiso 1 1 calc R . .
H17C H 0.0115 0.6573 0.0792 0.075 Uiso 1 1 calc R . .
C18 C 0.10459(10) 0.6970(4) -0.0993(2) 0.0478(8) Uani 1 1 d . . .
H18A H 0.0877 0.7630 -0.1028 0.072 Uiso 1 1 calc R . .
H18B H 0.1023 0.6526 -0.1506 0.072 Uiso 1 1 calc R . .
H18C H 0.1292 0.7268 -0.0901 0.072 Uiso 1 1 calc R . .
C19 C 0.12723(11) 0.4750(3) -0.0081(3) 0.0549(9) Uani 1 1 d . . .
H19A H 0.1516 0.5062 0.0017 0.082 Uiso 1 1 calc R . .
H19B H 0.1252 0.4326 -0.0602 0.082 Uiso 1 1 calc R . .
H19C H 0.1222 0.4214 0.0363 0.082 Uiso 1 1 calc R . .
C20 C 0.04865(11) 0.5360(4) -0.0433(3) 0.0596(11) Uani 1 1 d . . .
H20A H 0.0420 0.4793 -0.0021 0.089 Uiso 1 1 calc R . .
H20B H 0.0493 0.4968 -0.0963 0.089 Uiso 1 1 calc R . .
H20C H 0.0309 0.5993 -0.0476 0.089 Uiso 1 1 calc R . .

loop_
_atom_site_aniso_label
_atom_site_aniso_U_11
_atom_site_aniso_U_22
_atom_site_aniso_U_33
_atom_site_aniso_U_23
_atom_site_aniso_U_13
_atom_site_aniso_U_12
Fe1 0.02637(19) 0.02291(19) 0.0290(2) -0.00227(14) 0.00324(15) -0.00254(14)
N1 0.0308(12) 0.0350(13) 0.0389(13) -0.0128(11) 0.0055(10) -0.0016(10)
N2 0.0327(12) 0.0270(12) 0.0485(15) -0.0036(11) 0.0061(11) 0.0022(9)
N3 0.0350(12) 0.0425(14) 0.0305(13) -0.0109(11) 0.0021(10) -0.0016(11)
N4 0.0314(12) 0.0420(14) 0.0399(14) -0.0139(11) -0.0011(10) -0.0054(10)
N5 0.0299(11) 0.0274(11) 0.0306(12) -0.0012(9) 0.0045(9) -0.0043(9)
Si1 0.0300(4) 0.0343(4) 0.0345(4) -0.0002(3) 0.0066(3) -0.0070(3)
Si2 0.0364(4) 0.0368(4) 0.0325(4) -0.0073(3) 0.0035(3) -0.0102(3)
I1 0.02893(11) 0.03692(13) 0.02824(12) -0.00179(7) 0.00292(7) 0.00011(7)
B1 0.0356(16) 0.046(2) 0.0322(17) -0.0085(15) 0.0064(13) -0.0064(14)
C1 0.0283(13) 0.0270(13) 0.0358(15) -0.0045(11) 0.0057(11) -0.0028(10)
C2 0.0504(19) 0.0407(18) 0.063(2) -0.0258(17) 0.0060(17) 0.0037(15)
C3 0.0492(19) 0.0300(16) 0.073(3) -0.0156(16) 0.0068(18) 0.0071(14)
C4 0.0395(16) 0.0387(17) 0.0511(19) 0.0083(14) 0.0008(14) 0.0067(13)
C5 0.081(3) 0.056(3) 0.109(4) 0.017(3) -0.009(3) 0.022(3)
C6 0.0434(19) 0.068(3) 0.067(3) 0.006(2) -0.0044(18) -0.0013(18)
C7 0.060(3) 0.117(4) 0.052(2) 0.017(3) 0.008(2) 0.013(3)
C8 0.0320(14) 0.0391(16) 0.0339(15) -0.0129(12) -0.0001(11) -0.0051(12)
C9 0.0505(19) 0.067(2) 0.0409(18) -0.0289(18) 0.0031(15) -0.0024(18)
C10 0.0475(19) 0.061(2) 0.048(2) -0.0283(18) -0.0084(15) -0.0061(16)
C11 0.0307(15) 0.068(2) 0.062(2) -0.0250(19) 0.0063(15) -0.0098(16)
C12 0.042(7) 0.108(11) 0.101(9) -0.070(8) 0.042(7) -0.034(7)
C13 0.046(8) 0.20(2) 0.137(12) 0.015(15) -0.008(8) 0.039(12)
C14 0.074(12) 0.077(7) 0.182(17) -0.054(8) 0.057(11) -0.037(7)
C12A 0.055(8) 0.166(16) 0.17(2) -0.129(16) 0.012(12) -0.004(12)
C13A 0.037(5) 0.112(12) 0.081(7) -0.026(7) -0.007(4) 0.006(7)
C14A 0.050(9) 0.140(11) 0.184(19) 0.069(13) 0.027(9) -0.025(8)
C15 0.051(2) 0.084(3) 0.0357(18) -0.0094(17) 0.0142(16) -0.0252(19)
C16 0.071(3) 0.045(2) 0.063(2) 0.0161(18) 0.018(2) -0.0077(18)
C17 0.0323(16) 0.057(2) 0.062(2) -0.0079(18) 0.0113(15) -0.0055(15)
C18 0.0497(19) 0.064(2) 0.0290(16) 0.0010(15) -0.0019(14) -0.0133(17)
C19 0.062(2) 0.0442(19) 0.060(2) -0.0154(17) 0.0145(18) 0.0022(17)
C20 0.054(2) 0.074(3) 0.051(2) -0.018(2) 0.0049(17) -0.031(2)

loop_
_atom_type_symbol
_atom_type_description
_atom_type_scat_dispersion_real
_atom_type_scat_dispersion_imag
_atom_type_scat_source
C C 0.0033 0.0016 'International Tables Vol C Tables 4.2.6.8 and 6.1.1.4'
H H 0.0000 0.0000 'International Tables Vol C Tables 4.2.6.8 and 6.1.1.4'
N N 0.0061 0.0033 'International Tables Vol C Tables 4.2.6.8 and 6.1.1.4'
B B 0.0013 0.0007 'International Tables Vol C Tables 4.2.6.8 and 6.1.1.4'
Si Si 0.0817 0.0704 'International Tables Vol C Tables 4.2.6.8 and 6.1.1.4'
Fe Fe 0.3463 0.8444 'International Tables Vol C Tables 4.2.6.8 and 6.1.1.4'
I I -0.4742 1.8119 'International Tables Vol C Tables 4.2.6.8 and 6.1.1.4'

loop_
_geom_angle_atom_site_label_1
_geom_angle_atom_site_label_2
_geom_angle_atom_site_label_3
_geom_angle
N5 Fe1 C1 126.54(10)
N5 Fe1 I1 119.36(7)
C1 Fe1 I1 112.56(7)
C1 N1 C2 109.1(3)
C1 N1 B1 122.4(2)
C2 N1 B1 128.4(3)
C1 N2 C3 109.4(3)
C1 N2 C4 124.5(3)
C3 N2 C4 126.1(3)
C8 N3 C9 106.5(3)
C8 N3 B1 126.8(2)
C9 N3 B1 126.7(3)
C8 N4 C10 107.4(3)
C8 N4 C11 126.8(3)
C10 N4 C11 125.8(3)
Si1 N5 Si2 123.69(14)
Si1 N5 Fe1 118.72(13)
Si2 N5 Fe1 117.59(12)
N5 Si1 C15 111.58(14)
N5 Si1 C17 112.81(16)
C15 Si1 C17 106.54(19)
N5 Si1 C16 112.32(16)
C15 Si1 C16 105.7(2)
C17 Si1 C16 107.43(19)
N5 Si2 C19 111.60(16)
N5 Si2 C20 113.03(15)
C19 Si2 C20 107.7(2)
N5 Si2 C18 111.71(15)
C19 Si2 C18 107.65(19)
C20 Si2 C18 104.76(18)
N1 B1 N3 110.0(3)
N1 C1 N2 106.1(2)
N1 C1 Fe1 116.0(2)
N2 C1 Fe1 137.9(2)
C3 C2 N1 108.2(3)
C2 C3 N2 107.2(3)
N2 C4 C7 109.1(3)
N2 C4 C5 110.0(3)
C7 C4 C5 111.5(4)
N2 C4 C6 107.8(3)
C7 C4 C6 110.4(4)
C5 C4 C6 108.0(3)
N3 C8 N4 110.4(3)
C10 C9 N3 108.8(3)
C9 C10 N4 106.9(3)
N4 C11 C13A 109.9(8)
N4 C11 C12 109.1(7)
C13A C11 C12 129.2(12)
N4 C11 C12A 109.1(11)
C13A C11 C12A 109.9(14)
C12 C11 C12A 24.7(18)
N4 C11 C14 110.2(8)
C13A C11 C14 87.8(11)
C12 C11 C14 107.7(11)
C12A C11 C14 127.4(16)
N4 C11 C13 104.8(9)
C13A C11 C13 28.4(12)
C12 C11 C13 109.7(13)
C12A C11 C13 86.3(15)
C14 C11 C13 115.2(13)
N4 C11 C14A 101.6(9)
C13A C11 C14A 107.3(11)
C12 C11 C14A 95.4(14)
C12A C11 C14A 118.7(17)
C14 C11 C14A 19.5(14)
C13 C11 C14A 134.6(14)

loop_
_geom_bond_atom_site_label_1
_geom_bond_atom_site_label_2
_geom_bond_distance
Fe1 N5 1.934(2)
Fe1 C1 2.082(3)
Fe1 I1 2.6440(4)
N1 C1 1.355(4)
N1 C2 1.383(4)
N1 B1 1.543(5)
N2 C1 1.359(4)
N2 C3 1.387(4)
N2 C4 1.494(4)
N3 C8 1.329(4)
N3 C9 1.372(4)
N3 B1 1.571(4)
N4 C8 1.334(4)
N4 C10 1.373(4)
N4 C11 1.497(4)
N5 Si1 1.712(2)
N5 Si2 1.721(2)
Si1 C15 1.866(4)
Si1 C17 1.874(4)
Si1 C16 1.882(4)
Si2 C19 1.875(4)
Si2 C20 1.880(4)
Si2 C18 1.881(4)
C2 C3 1.328(6)
C4 C7 1.501(5)
C4 C5 1.524(5)
C4 C6 1.536(5)
C9 C10 1.345(5)
C11 C13A 1.504(16)
C11 C12 1.505(18)
C11 C12A 1.51(2)
C11 C14 1.533(19)
C11 C13 1.566(19)
C11 C14A 1.59(2)

loop_
_geom_torsion_atom_site_label_1
_geom_torsion_atom_site_label_2
_geom_torsion_atom_site_label_3
_geom_torsion_atom_site_label_4
_geom_torsion
C1 Fe1 N5 Si1 -50.9(2)
I1 Fe1 N5 Si1 144.35(11)
C1 Fe1 N5 Si2 129.99(15)
I1 Fe1 N5 Si2 -34.72(17)
Si2 N5 Si1 C15 166.4(2)
Fe1 N5 Si1 C15 -12.6(2)
Si2 N5 Si1 C17 -73.7(2)
Fe1 N5 Si1 C17 107.31(18)
Si2 N5 Si1 C16 47.9(2)
Fe1 N5 Si1 C16 -131.1(2)
Si1 N5 Si2 C19 -92.9(2)
Fe1 N5 Si2 C19 86.10(19)
Si1 N5 Si2 C20 28.7(3)
Fe1 N5 Si2 C20 -152.3(2)
Si1 N5 Si2 C18 146.51(19)
Fe1 N5 Si2 C18 -34.5(2)
C1 N1 B1 N3 118.4(3)
C2 N1 B1 N3 -65.1(4)
C8 N3 B1 N1 -93.7(4)
C9 N3 B1 N1 89.7(4)
C2 N1 C1 N2 0.5(3)
B1 N1 C1 N2 177.6(2)
C2 N1 C1 Fe1 -178.9(2)
B1 N1 C1 Fe1 -1.8(3)
C3 N2 C1 N1 -0.4(3)
C4 N2 C1 N1 -179.9(3)
C3 N2 C1 Fe1 178.8(3)
C4 N2 C1 Fe1 -0.7(5)
N5 Fe1 C1 N1 114.5(2)
I1 Fe1 C1 N1 -79.9(2)
N5 Fe1 C1 N2 -64.7(3)
I1 Fe1 C1 N2 100.9(3)
C1 N1 C2 C3 -0.4(4)
B1 N1 C2 C3 -177.3(3)
N1 C2 C3 N2 0.1(4)
C1 N2 C3 C2 0.2(4)
C4 N2 C3 C2 179.6(3)
C1 N2 C4 C7 -60.9(4)
C3 N2 C4 C7 119.7(4)
C1 N2 C4 C5 176.5(3)
C3 N2 C4 C5 -2.9(5)
C1 N2 C4 C6 59.0(4)
C3 N2 C4 C6 -120.4(4)
C9 N3 C8 N4 -0.6(4)
B1 N3 C8 N4 -177.7(3)
C10 N4 C8 N3 0.4(4)
C11 N4 C8 N3 -179.6(3)
C8 N3 C9 C10 0.5(5)
B1 N3 C9 C10 177.7(4)
N3 C9 C10 N4 -0.3(5)
C8 N4 C10 C9 -0.1(5)
C11 N4 C10 C9 179.9(4)
C8 N4 C11 C13A -140.7(10)
C10 N4 C11 C13A 39.2(11)
C8 N4 C11 C12 6.0(13)
C10 N4 C11 C12 -174.0(12)
C8 N4 C11 C12A -20.2(19)
C10 N4 C11 C12A 159.8(19)
C8 N4 C11 C14 124.1(13)
C10 N4 C11 C14 -55.9(13)
C8 N4 C11 C13 -111.4(18)
C10 N4 C11 C13 68.6(18)
C8 N4 C11 C14A 105.9(13)
C10 N4 C11 C14A -74.1(13)

loop_
_platon_squeeze_void_nr
_platon_squeeze_void_average_x
_platon_squeeze_void_average_y
_platon_squeeze_void_average_z
_platon_squeeze_void_volume
_platon_squeeze_void_count_electrons
_platon_squeeze_void_content
1 0.000 0.111 0.250 158 45 ' '
2 0.000 -0.112 0.750 158 45 ' '
3 0.250 0.250 0.000 182 78 ' '
4 0.750 0.250 0.500 182 78 ' '
5 0.500 0.388 0.750 158 45 ' '
6 0.500 0.611 0.250 158 45 ' '
7 0.250 0.750 0.500 182 78 ' '
8 0.750 0.750 0.000 182 78 ' '
